data_7045065
loop_
_publ_author_name
'Cheng, Ming-Chuan'
'Hua, Shao-An'
'Lv, Qiying'
'Sigrist, Marc'
'Lee, Gene-Hsiang'
'Liu, Yu-Chiao'
'Chiang, Ming-Hsi'
'Peng, Shie-Ming'

_publ_section_title
;
 Stepwise synthesis of the heterotrimetallic chains
 [MRu<sub>2</sub>(dpa)<sub>4</sub>X<sub>2</sub>]<sup>0/1+</sup> using
 group 7 to group 12 transition metal ions and
 [Ru<sub>2</sub>(dpa)<sub>4</sub>Cl].
;
_journal_issue 5
_journal_name_full 'Dalton transactions (Cambridge, England : 2003)'
_journal_page_first 1422
_journal_page_last 1434
_journal_paper_doi 10.1039/c7dt04114d
_journal_volume 47
_journal_year 2018
_chemical_formula_sum 'C43 H38 Cl8 F6 N12 P Pd Ru2'
_chemical_formula_weight 1459.96
_space_group_crystal_system monoclinic
_space_group_IT_number 13
_space_group_name_Hall '-P 2yac'
_space_group_name_H-M_alt 'P 1 2/n 1'
_symmetry_space_group_name_Hall '-P 2yac'
_symmetry_space_group_name_H-M 'P 1 2/n 1'
_atom_sites_solution_hydrogens geom
_audit_creation_method SHELXL-2014/7
_audit_update_record
;
2017-10-26 deposited with the CCDC.
2017-12-18 downloaded from the CCDC.
;
_cell_angle_alpha 90
_cell_angle_beta 92.4271(10)
_cell_angle_gamma 90
_cell_formula_units_Z 2
_cell_length_a 12.3353(5)
_cell_length_b 10.3177(4)
_cell_length_c 20.5839(8)
_cell_measurement_reflns_used 9883
_cell_measurement_temperature 150(2)
_cell_measurement_theta_max 27.49
_cell_measurement_theta_min 2.57
_cell_volume 2617.40(18)
_computing_cell_refinement 'Bruker SAINT'
_computing_data_collection 'Bruker APEX3'
_computing_data_reduction 'Bruker SAINT'
_computing_molecular_graphics 'Bruker SHELXTL'
_computing_publication_material 'Bruker SHELXTL'
_computing_structure_refinement 'SHELXL-2014/7 (Sheldrick, 2014)'
_computing_structure_solution 'SHELXS-97 (Sheldrick 2008)'
_diffrn_ambient_temperature 150(2)
_diffrn_measured_fraction_theta_full 0.998
_diffrn_measured_fraction_theta_max 0.998
_diffrn_measurement_device_type 'Bruker D8 VENTURE'
_diffrn_measurement_method '\f and \w scans'
_diffrn_radiation_type MoK\a
_diffrn_radiation_wavelength 0.71073
_diffrn_reflns_av_R_equivalents 0.0286
_diffrn_reflns_av_unetI/netI 0.0258
_diffrn_reflns_Laue_measured_fraction_full 0.998
_diffrn_reflns_Laue_measured_fraction_max 0.998
_diffrn_reflns_limit_h_max 16
_diffrn_reflns_limit_h_min -16
_diffrn_reflns_limit_k_max 13
_diffrn_reflns_limit_k_min -13
_diffrn_reflns_limit_l_max 26
_diffrn_reflns_limit_l_min -26
_diffrn_reflns_number 20401
_diffrn_reflns_point_group_measured_fraction_full 0.998
_diffrn_reflns_point_group_measured_fraction_max 0.998
_diffrn_reflns_theta_full 25.242
_diffrn_reflns_theta_max 27.488
_diffrn_reflns_theta_min 2.575
_exptl_absorpt_coefficient_mu 1.416
_exptl_absorpt_correction_T_max 0.7456
_exptl_absorpt_correction_T_min 0.6755
_exptl_absorpt_correction_type multi-scan
_exptl_absorpt_process_details 'SADABS (Bruker, 2016)'
_exptl_crystal_colour brown
_exptl_crystal_density_diffrn 1.852
_exptl_crystal_description block
_exptl_crystal_F_000 1438
_exptl_crystal_size_max 0.223
_exptl_crystal_size_mid 0.175
_exptl_crystal_size_min 0.142
_refine_diff_density_max 0.523
_refine_diff_density_min -0.580
_refine_diff_density_rms 0.079
_refine_ls_extinction_method none
_refine_ls_goodness_of_fit_ref 1.137
_refine_ls_hydrogen_treatment constr
_refine_ls_matrix_type full
_refine_ls_number_parameters 336
_refine_ls_number_reflns 6006
_refine_ls_number_restraints 0
_refine_ls_restrained_S_all 1.137
_refine_ls_R_factor_all 0.0351
_refine_ls_R_factor_gt 0.0294
_refine_ls_shift/su_max 0.002
_refine_ls_shift/su_mean 0.000
_refine_ls_structure_factor_coef Fsqd
_refine_ls_weighting_details 'w=1/[\s^2^(Fo^2^)+(0.0123P)^2^+3.9348P] where P=(Fo^2^+2Fc^2^)/3'
_refine_ls_weighting_scheme calc
_refine_ls_wR_factor_gt 0.0569
_refine_ls_wR_factor_ref 0.0592
_reflns_Friedel_coverage 0.000
_reflns_number_gt 5347
_reflns_number_total 6006
_reflns_threshold_expression 'I > 2\s(I)'
_cod_data_source_file c7dt04114d2.cif
_cod_data_source_block ic18521
_cod_depositor_comments 'Adding full bibliography for 7045062--7045073.cif.'
_cod_database_code 7045065
_shelx_shelxl_version_number 2014/7
_shelx_space_group_comment
; 
The symmetry employed for this shelxl refinement is uniquely defined 
by the following loop, which should always be used as a source of 
symmetry information in preference to the above space-group names. 
They are only intended as comments. 
;
_shelx_estimated_absorpt_t_min 0.743
_shelx_estimated_absorpt_t_max 0.824

loop_
_space_group_symop_operation_xyz
'x, y, z'
'-x+1/2, y, -z+1/2'
'-x, -y, -z'
'x-1/2, -y, z-1/2'

loop_
_atom_site_label
_atom_site_type_symbol
_atom_site_fract_x
_atom_site_fract_y
_atom_site_fract_z
_atom_site_U_iso_or_equiv
_atom_site_adp_type
_atom_site_occupancy
_atom_site_site_symmetry_order
_atom_site_calc_flag
_atom_site_refinement_flags_posn
_atom_site_refinement_flags_adp
_atom_site_refinement_flags_occupancy
_atom_site_disorder_assembly
_atom_site_disorder_group
Pd1 Pd 0.57052(2) 0.53298(2) 0.78767(2) 0.00940(5) Uani 0.5 1 d . . P A 2
Ru1 Ru 0.57052(2) 0.53298(2) 0.78767(2) 0.00940(5) Uani 0.5 1 d . . P A 1
Ru2 Ru 0.7400(3) 0.53384(3) 0.7525(3) 0.0087(4) Uani 0.5 1 d . . P . .
Cl1 Cl 0.36758(5) 0.52516(7) 0.82854(3) 0.02267(14) Uani 1 1 d . . . . .
N1 N 0.52603(16) 0.45111(19) 0.69756(10) 0.0127(4) Uani 1 1 d . . . . .
N2 N 0.70670(16) 0.39571(19) 0.68446(10) 0.0135(4) Uani 1 1 d . . . . .
N3 N 0.88986(16) 0.35177(19) 0.67196(10) 0.0129(4) Uani 1 1 d . . . . .
N4 N 0.55389(16) 0.71359(19) 0.74423(10) 0.0139(4) Uani 1 1 d . . . . .
N5 N 0.70721(16) 0.67360(19) 0.68499(10) 0.0129(4) Uani 1 1 d . . . . .
N6 N 0.86323(16) 0.62501(19) 0.62956(10) 0.0129(4) Uani 1 1 d . . . . .
C1 C 0.42342(19) 0.4694(2) 0.67282(12) 0.0164(5) Uani 1 1 d . . . . .
H1 H 0.3718 0.5084 0.6997 0.020 Uiso 1 1 calc R U . . .
C2 C 0.3910(2) 0.4342(3) 0.61083(13) 0.0205(6) Uani 1 1 d . . . . .
H2 H 0.3183 0.4474 0.5952 0.025 Uiso 1 1 calc R U . . .
C3 C 0.4669(2) 0.3787(3) 0.57147(13) 0.0228(6) Uani 1 1 d . . . . .
H3 H 0.4466 0.3532 0.5283 0.027 Uiso 1 1 calc R U . . .
C4 C 0.5715(2) 0.3608(3) 0.59514(13) 0.0197(5) Uani 1 1 d . . . . .
H4 H 0.6237 0.3232 0.5682 0.024 Uiso 1 1 calc R U . . .
C5 C 0.60165(19) 0.3977(2) 0.65902(12) 0.0135(5) Uani 1 1 d . . . . .
C6 C 0.78481(19) 0.3113(2) 0.66408(11) 0.0132(5) Uani 1 1 d . . . . .
C7 C 0.7617(2) 0.1864(2) 0.64013(13) 0.0194(5) Uani 1 1 d . . . . .
H7 H 0.6886 0.1574 0.6359 0.023 Uiso 1 1 calc R U . . .
C8 C 0.8444(2) 0.1062(3) 0.62290(14) 0.0246(6) Uani 1 1 d . . . . .
H8 H 0.8290 0.0223 0.6059 0.030 Uiso 1 1 calc R U . . .
C9 C 0.9511(2) 0.1491(3) 0.63052(14) 0.0240(6) Uani 1 1 d . . . . .
H9 H 1.0094 0.0949 0.6189 0.029 Uiso 1 1 calc R U . . .
C10 C 0.9705(2) 0.2705(3) 0.65504(12) 0.0181(5) Uani 1 1 d . . . . .
H10 H 1.0435 0.2991 0.6605 0.022 Uiso 1 1 calc R U . . .
C11 C 0.4741(2) 0.7921(3) 0.76390(13) 0.0199(5) Uani 1 1 d . . . . .
H11 H 0.4251 0.7596 0.7943 0.024 Uiso 1 1 calc R U . . .
C12 C 0.4606(2) 0.9165(3) 0.74189(14) 0.0268(6) Uani 1 1 d . . . . .
H12 H 0.4026 0.9687 0.7559 0.032 Uiso 1 1 calc R U . . .
C13 C 0.5338(2) 0.9643(3) 0.69869(14) 0.0283(6) Uani 1 1 d . . . . .
H13 H 0.5269 1.0505 0.6828 0.034 Uiso 1 1 calc R U . . .
C14 C 0.6166(2) 0.8862(3) 0.67884(13) 0.0208(6) Uani 1 1 d . . . . .
H14 H 0.6681 0.9195 0.6501 0.025 Uiso 1 1 calc R U . . .
C15 C 0.62541(19) 0.7579(2) 0.70072(11) 0.0141(5) Uani 1 1 d . . . . .
C16 C 0.76352(19) 0.6823(2) 0.62850(12) 0.0136(5) Uani 1 1 d . . . . .
C17 C 0.7209(2) 0.7383(2) 0.57076(12) 0.0179(5) Uani 1 1 d . . . . .
H17 H 0.6501 0.7747 0.5694 0.022 Uiso 1 1 calc R U . . .
C18 C 0.7814(2) 0.7407(3) 0.51613(13) 0.0211(6) Uani 1 1 d . . . . .
H18 H 0.7535 0.7808 0.4774 0.025 Uiso 1 1 calc R U . . .
C19 C 0.8837(2) 0.6839(3) 0.51817(13) 0.0236(6) Uani 1 1 d . . . . .
H19 H 0.9269 0.6849 0.4811 0.028 Uiso 1 1 calc R U . . .
C20 C 0.9208(2) 0.6264(3) 0.57485(12) 0.0191(5) Uani 1 1 d . . . . .
H20 H 0.9899 0.5856 0.5759 0.023 Uiso 1 1 calc R U . . .
P1 P 0.5000 0.0000 0.5000 0.0184(2) Uani 1 2 d S . P . .
F1 F 0.51653(13) 0.13602(15) 0.46373(8) 0.0285(4) Uani 1 1 d . . . . .
F2 F 0.60747(14) 0.02680(17) 0.54425(9) 0.0351(4) Uani 1 1 d . . . . .
F3 F 0.42904(16) 0.07052(17) 0.55221(9) 0.0393(5) Uani 1 1 d . . . . .
C21 C 0.7718(3) 0.2331(4) 0.43893(18) 0.0460(9) Uani 1 1 d . . . . .
H21A H 0.7646 0.2702 0.3946 0.055 Uiso 1 1 calc R U . . .
H21B H 0.6999 0.1997 0.4504 0.055 Uiso 1 1 calc R U . . .
Cl2 Cl 0.86561(11) 0.10452(11) 0.43952(7) 0.0758(4) Uani 1 1 d . . . . .
Cl3 Cl 0.81265(7) 0.35526(8) 0.49411(4) 0.03590(18) Uani 1 1 d . . . . .
C22 C 0.2500 0.2429(5) 0.7500 0.074(2) Uani 1 2 d S T P . .
H22A H 0.3147 0.2996 0.7536 0.089 Uiso 0.5 1 calc R U P . .
H22B H 0.1853 0.2996 0.7464 0.089 Uiso 0.5 1 calc R U P . .
Cl4 Cl 0.25584(7) 0.15178(9) 0.67929(5) 0.0449(2) Uani 1 1 d . . . . .

loop_
_atom_site_aniso_label
_atom_site_aniso_U_11
_atom_site_aniso_U_22
_atom_site_aniso_U_33
_atom_site_aniso_U_23
_atom_site_aniso_U_13
_atom_site_aniso_U_12
Pd1 0.00640(8) 0.01109(9) 0.01082(9) -0.00068(7) 0.00164(6) -0.00024(7)
Ru1 0.00640(8) 0.01109(9) 0.01082(9) -0.00068(7) 0.00164(6) -0.00024(7)
Ru2 0.0066(12) 0.00962(13) 0.0101(8) 0.0004(3) 0.0008(9) 0.0010(2)
Cl1 0.0210(3) 0.0255(3) 0.0215(3) -0.0032(3) 0.0010(2) -0.0025(3)
N1 0.0117(9) 0.0132(10) 0.0134(10) -0.0018(8) 0.0029(8) -0.0017(8)
N2 0.0147(10) 0.0125(10) 0.0135(10) -0.0031(8) 0.0020(8) -0.0018(8)
N3 0.0118(9) 0.0135(10) 0.0135(10) 0.0003(8) 0.0026(8) 0.0007(8)
N4 0.0121(10) 0.0144(10) 0.0151(10) 0.0013(8) -0.0004(8) 0.0003(8)
N5 0.0101(9) 0.0124(9) 0.0159(10) 0.0027(8) -0.0011(8) -0.0002(8)
N6 0.0118(9) 0.0131(10) 0.0137(10) 0.0017(8) -0.0005(8) -0.0001(8)
C1 0.0121(11) 0.0189(12) 0.0184(13) -0.0026(10) 0.0030(9) -0.0001(10)
C2 0.0132(12) 0.0255(14) 0.0225(14) -0.0038(11) -0.0027(10) -0.0004(10)
C3 0.0212(13) 0.0276(14) 0.0192(14) -0.0068(11) -0.0047(11) -0.0018(12)
C4 0.0160(12) 0.0258(14) 0.0175(13) -0.0070(11) 0.0027(10) 0.0009(11)
C5 0.0123(11) 0.0118(11) 0.0166(12) -0.0011(9) 0.0030(9) -0.0045(9)
C6 0.0133(11) 0.0154(12) 0.0111(11) -0.0002(9) 0.0020(9) 0.0002(9)
C7 0.0170(12) 0.0154(12) 0.0259(14) -0.0034(11) 0.0034(10) -0.0021(10)
C8 0.0253(14) 0.0145(12) 0.0343(16) -0.0060(12) 0.0054(12) 0.0000(11)
C9 0.0193(13) 0.0206(13) 0.0326(16) -0.0038(12) 0.0056(11) 0.0081(11)
C10 0.0116(11) 0.0221(13) 0.0208(13) 0.0018(11) 0.0018(10) 0.0031(10)
C11 0.0165(12) 0.0220(13) 0.0217(14) 0.0011(11) 0.0059(10) 0.0037(11)
C12 0.0262(15) 0.0225(14) 0.0325(16) 0.0025(12) 0.0108(12) 0.0101(12)
C13 0.0360(16) 0.0175(13) 0.0321(16) 0.0061(12) 0.0104(13) 0.0097(13)
C14 0.0226(13) 0.0170(13) 0.0234(14) 0.0041(11) 0.0085(11) 0.0020(11)
C15 0.0138(11) 0.0163(12) 0.0120(12) -0.0001(9) -0.0027(9) -0.0004(10)
C16 0.0128(11) 0.0110(11) 0.0171(12) -0.0001(9) 0.0007(9) -0.0002(9)
C17 0.0142(12) 0.0197(12) 0.0198(13) 0.0019(10) 0.0000(10) 0.0041(10)
C18 0.0216(13) 0.0272(14) 0.0142(13) 0.0038(11) -0.0018(10) 0.0026(11)
C19 0.0209(13) 0.0321(15) 0.0183(14) 0.0042(12) 0.0062(11) 0.0030(12)
C20 0.0154(12) 0.0230(13) 0.0191(13) 0.0018(11) 0.0027(10) 0.0028(11)
P1 0.0177(4) 0.0146(4) 0.0223(5) 0.0005(4) -0.0065(4) 0.0012(4)
F1 0.0257(9) 0.0208(8) 0.0383(10) 0.0097(7) -0.0069(7) -0.0003(7)
F2 0.0297(9) 0.0330(10) 0.0406(11) 0.0094(8) -0.0200(8) -0.0082(8)
F3 0.0469(11) 0.0319(10) 0.0400(11) -0.0036(8) 0.0135(9) 0.0084(9)
C21 0.041(2) 0.051(2) 0.047(2) -0.0013(18) 0.0107(17) -0.0148(18)
Cl2 0.0777(8) 0.0520(6) 0.0998(10) -0.0316(6) 0.0291(7) 0.0034(6)
Cl3 0.0369(4) 0.0390(4) 0.0329(4) 0.0011(3) 0.0147(3) 0.0022(4)
C22 0.129(6) 0.022(2) 0.065(4) 0.000 -0.070(4) 0.000
Cl4 0.0438(5) 0.0392(5) 0.0526(5) 0.0145(4) 0.0122(4) 0.0118(4)

loop_
_atom_type_symbol
_atom_type_description
_atom_type_scat_dispersion_real
_atom_type_scat_dispersion_imag
_atom_type_scat_source
C C 0.0033 0.0016 'International Tables Vol C Tables 4.2.6.8 and 6.1.1.4'
H H 0.0000 0.0000 'International Tables Vol C Tables 4.2.6.8 and 6.1.1.4'
N N 0.0061 0.0033 'International Tables Vol C Tables 4.2.6.8 and 6.1.1.4'
F F 0.0171 0.0103 'International Tables Vol C Tables 4.2.6.8 and 6.1.1.4'
P P 0.1023 0.0942 'International Tables Vol C Tables 4.2.6.8 and 6.1.1.4'
Cl Cl 0.1484 0.1585 'International Tables Vol C Tables 4.2.6.8 and 6.1.1.4'
Ru Ru -1.2594 0.8363 'International Tables Vol C Tables 4.2.6.8 and 6.1.1.4'
Pd Pd -0.9988 1.0072 'International Tables Vol C Tables 4.2.6.8 and 6.1.1.4'

loop_
_geom_angle_atom_site_label_1
_geom_angle_atom_site_label_2
_geom_angle_atom_site_label_3
_geom_angle
_geom_angle_site_symmetry_1
_geom_angle_site_symmetry_3
N4 Pd1 N6 88.35(8) . 2_656
N4 Pd1 N1 87.89(8) . .
N6 Pd1 N1 170.92(8) 2_656 .
N4 Pd1 N3 171.96(8) . 2_656
N6 Pd1 N3 90.31(8) 2_656 2_656
N1 Pd1 N3 92.26(8) . 2_656
N4 Pd1 Ru2 86.20(9) . .
N6 Pd1 Ru2 85.62(17) 2_656 .
N1 Pd1 Ru2 85.89(17) . .
N3 Pd1 Ru2 85.79(9) 2_656 .
N4 Pd1 Ru2 86.07(9) . 2_656
N6 Pd1 Ru2 85.95(15) 2_656 2_656
N1 Pd1 Ru2 85.55(15) . 2_656
N3 Pd1 Ru2 85.93(9) 2_656 2_656
Ru2 Pd1 Ru2 0.4(3) . 2_656
N4 Pd1 Cl1 94.93(6) . .
N6 Pd1 Cl1 95.52(6) 2_656 .
N1 Pd1 Cl1 93.03(5) . .
N3 Pd1 Cl1 93.10(6) 2_656 .
Ru2 Pd1 Cl1 178.41(6) . .
Ru2 Pd1 Cl1 178.24(8) 2_656 .
N4 Ru1 N6 88.35(8) . 2_656
N4 Ru1 N1 87.89(8) . .
N6 Ru1 N1 170.92(8) 2_656 .
N4 Ru1 N3 171.96(8) . 2_656
N6 Ru1 N3 90.31(8) 2_656 2_656
N1 Ru1 N3 92.26(8) . 2_656
N4 Ru1 Ru2 86.20(9) . .
N6 Ru1 Ru2 85.62(17) 2_656 .
N1 Ru1 Ru2 85.89(17) . .
N3 Ru1 Ru2 85.79(9) 2_656 .
N4 Ru1 Ru2 86.07(9) . 2_656
N6 Ru1 Ru2 85.95(15) 2_656 2_656
N1 Ru1 Ru2 85.55(15) . 2_656
N3 Ru1 Ru2 85.93(9) 2_656 2_656
Ru2 Ru1 Ru2 0.4(3) . 2_656
N4 Ru1 Cl1 94.93(6) . .
N6 Ru1 Cl1 95.52(6) 2_656 .
N1 Ru1 Cl1 93.03(5) . .
N3 Ru1 Cl1 93.10(6) 2_656 .
Ru2 Ru1 Cl1 178.41(6) . .
Ru2 Ru1 Cl1 178.24(8) 2_656 .
Ru2 Ru2 N2 88(2) 2_656 2_656
Ru2 Ru2 N5 88(2) 2_656 2_656
N2 Ru2 N5 90.4(3) 2_656 2_656
Ru2 Ru2 N2 84(2) 2_656 .
N2 Ru2 N2 89.93(12) 2_656 .
N5 Ru2 N2 172.3(2) 2_656 .
Ru2 Ru2 N5 84(2) 2_656 .
N2 Ru2 N5 172.3(2) 2_656 .
N5 Ru2 N5 88.77(12) 2_656 .
N2 Ru2 N5 89.9(3) . .
Ru2 Ru2 Ru1 177(3) 2_656 .
N2 Ru2 Ru1 94.16(17) 2_656 .
N5 Ru2 Ru1 94.41(17) 2_656 .
N2 Ru2 Ru1 93.21(17) . .
N5 Ru2 Ru1 93.58(17) . .
Ru2 Ru2 Pd1 177(3) 2_656 .
N2 Ru2 Pd1 94.16(17) 2_656 .
N5 Ru2 Pd1 94.41(17) 2_656 .
N2 Ru2 Pd1 93.21(17) . .
N5 Ru2 Pd1 93.58(17) . .
Ru2 Ru2 Pd1 3(3) 2_656 2_656
N2 Ru2 Pd1 85.79(15) 2_656 2_656
N5 Ru2 Pd1 86.14(15) 2_656 2_656
N2 Ru2 Pd1 86.23(15) . 2_656
N5 Ru2 Pd1 86.47(15) . 2_656
Pd1 Ru2 Pd1 179.4(2) . 2_656
Ru2 Ru2 Ru1 3(3) 2_656 2_656
N2 Ru2 Ru1 85.79(15) 2_656 2_656
N5 Ru2 Ru1 86.14(15) 2_656 2_656
N2 Ru2 Ru1 86.23(15) . 2_656
N5 Ru2 Ru1 86.47(15) . 2_656
Ru1 Ru2 Ru1 179.4(2) . 2_656
C1 N1 C5 119.2(2) . .
C1 N1 Ru1 118.83(16) . .
C5 N1 Ru1 121.22(16) . .
C1 N1 Pd1 118.83(16) . .
C5 N1 Pd1 121.22(16) . .
C5 N2 C6 123.6(2) . .
C5 N2 Ru2 120.65(19) . 2_656
C6 N2 Ru2 115.40(19) . 2_656
C5 N2 Ru2 114.32(19) . .
C6 N2 Ru2 122.1(2) . .
Ru2 N2 Ru2 7.7(2) 2_656 .
C10 N3 C6 118.9(2) . .
C10 N3 Ru1 119.47(16) . 2_656
C6 N3 Ru1 121.63(16) . 2_656
C10 N3 Pd1 119.47(16) . 2_656
C6 N3 Pd1 121.63(16) . 2_656
C11 N4 C15 119.8(2) . .
C11 N4 Ru1 118.03(17) . .
C15 N4 Ru1 122.01(16) . .
C11 N4 Pd1 118.03(17) . .
C15 N4 Pd1 122.01(16) . .
C15 N5 C16 123.7(2) . .
C15 N5 Ru2 121.3(2) . 2_656
C16 N5 Ru2 114.96(19) . 2_656
C15 N5 Ru2 114.40(19) . .
C16 N5 Ru2 121.95(19) . .
Ru2 N5 Ru2 7.7(2) 2_656 .
C20 N6 C16 119.1(2) . .
C20 N6 Ru1 118.80(16) . 2_656
C16 N6 Ru1 122.14(16) . 2_656
C20 N6 Pd1 118.80(16) . 2_656
C16 N6 Pd1 122.14(16) . 2_656
N1 C1 C2 122.9(2) . .
C1 C2 C3 118.4(2) . .
C4 C3 C2 119.7(2) . .
C3 C4 C5 120.2(2) . .
N1 C5 N2 116.1(2) . .
N1 C5 C4 119.6(2) . .
N2 C5 C4 124.0(2) . .
N3 C6 N2 116.3(2) . .
N3 C6 C7 120.0(2) . .
N2 C6 C7 123.5(2) . .
C8 C7 C6 120.1(2) . .
C7 C8 C9 119.4(2) . .
C10 C9 C8 118.9(2) . .
N3 C10 C9 122.8(2) . .
N4 C11 C12 122.9(2) . .
C11 C12 C13 118.3(3) . .
C14 C13 C12 119.6(3) . .
C13 C14 C15 120.4(2) . .
N4 C15 N5 116.3(2) . .
N4 C15 C14 119.0(2) . .
N5 C15 C14 124.5(2) . .
N6 C16 N5 116.3(2) . .
N6 C16 C17 119.8(2) . .
N5 C16 C17 123.8(2) . .
C18 C17 C16 120.2(2) . .
C17 C18 C19 119.3(2) . .
C20 C19 C18 118.6(2) . .
N6 C20 C19 122.9(2) . .
F3 P1 F3 180.0 . 3_656
F3 P1 F2 90.16(10) . .
F3 P1 F2 89.84(10) 3_656 .
F3 P1 F2 89.85(10) . 3_656
F3 P1 F2 90.16(10) 3_656 3_656
F2 P1 F2 180.00(12) . 3_656
F3 P1 F1 89.92(9) . .
F3 P1 F1 90.08(9) 3_656 .
F2 P1 F1 89.72(8) . .
F2 P1 F1 90.28(8) 3_656 .
F3 P1 F1 90.08(9) . 3_656
F3 P1 F1 89.92(9) 3_656 3_656
F2 P1 F1 90.28(8) . 3_656
F2 P1 F1 89.72(8) 3_656 3_656
F1 P1 F1 180.0 . 3_656
Cl3 C21 Cl2 111.5(2) . .
Cl4 C22 Cl4 114.4(3) 2_556 .

loop_
_geom_bond_atom_site_label_1
_geom_bond_atom_site_label_2
_geom_bond_distance
_geom_bond_site_symmetry_2
Pd1 N4 2.073(2) .
Pd1 N6 2.087(2) 2_656
Pd1 N1 2.090(2) .
Pd1 N3 2.095(2) 2_656
Pd1 Ru2 2.241(3) .
Pd1 Ru2 2.512(3) 2_656
Pd1 Cl1 2.6757(7) .
Ru1 N4 2.073(2) .
Ru1 N6 2.087(2) 2_656
Ru1 N1 2.090(2) .
Ru1 N3 2.095(2) 2_656
Ru1 Ru2 2.241(3) .
Ru1 Ru2 2.512(3) 2_656
Ru1 Cl1 2.6757(7) .
Ru2 Ru2 0.272(7) 2_656
Ru2 N2 2.019(5) 2_656
Ru2 N5 2.022(5) 2_656
Ru2 N2 2.028(5) .
Ru2 N5 2.031(5) .
Ru2 Pd1 2.512(3) 2_656
Ru2 Ru1 2.512(3) 2_656
N1 C1 1.357(3) .
N1 C5 1.366(3) .
N2 C5 1.377(3) .
N2 C6 1.377(3) .
N2 Ru2 2.019(5) 2_656
N3 C10 1.358(3) .
N3 C6 1.365(3) .
N3 Ru1 2.095(2) 2_656
N3 Pd1 2.095(2) 2_656
N4 C11 1.350(3) .
N4 C15 1.363(3) .
N5 C15 1.381(3) .
N5 C16 1.383(3) .
N5 Ru2 2.022(5) 2_656
N6 C20 1.357(3) .
N6 C16 1.364(3) .
N6 Ru1 2.087(2) 2_656
N6 Pd1 2.087(2) 2_656
C1 C2 1.370(4) .
C2 C3 1.388(4) .
C3 C4 1.372(4) .
C4 C5 1.404(3) .
C6 C7 1.405(3) .
C7 C8 1.372(4) .
C8 C9 1.390(4) .
C9 C10 1.368(4) .
C11 C12 1.369(4) .
C12 C13 1.384(4) .
C13 C14 1.377(4) .
C14 C15 1.401(3) .
C16 C17 1.403(3) .
C17 C18 1.375(4) .
C18 C19 1.391(4) .
C19 C20 1.370(4) .
P1 F3 1.5906(17) .
P1 F3 1.5906(17) 3_656
P1 F2 1.6003(16) .
P1 F2 1.6004(16) 3_656
P1 F1 1.6067(15) .
P1 F1 1.6067(15) 3_656
C21 Cl3 1.756(4) .
C21 Cl2 1.760(4) .
C22 Cl4 1.737(3) 2_556
C22 Cl4 1.737(3) .
